data_2220305
loop_
_publ_author_name
'Farnum, Gregory A.'
'LaDuca, Robert L.'

_publ_section_title
;Bis(dimethylmalonato-\k^2^<i>O</i>,<i>O</i>')bis[4-(4-pyridylamino-\k<i>N</i>^4^)pyridinium]nickel(II)
 hexahydrate
;
_journal_coeditor_code PK2132
_journal_issue 12
_journal_name_full 'Acta Crystallographica Section E'
_journal_page_first m1603
_journal_paper_doi 10.1107/S160053680803835X
_journal_volume 64
_journal_year 2008
_chemical_formula_iupac '[Ni (C5 H6 O4)2 (C10 H10 N3)2] , 6H2 O'
_chemical_formula_moiety 'C30 H32 N6 Ni O8 , 6H2 O'
_chemical_formula_sum 'C30 H44 N6 Ni O14'
_chemical_formula_weight 771.42
_chemical_name_systematic
;
Bis(dimethylmalonato-\k^2^<i>O</i>,<i>O</i>')bis[4-(4-pyridylamino-
\k<i>N</i>^4^)pyridinium]nickel(II) hexahydrate
;
_space_group_IT_number 15
_symmetry_cell_setting monoclinic
_symmetry_space_group_name_Hall '-C 2yc'
_symmetry_space_group_name_H-M 'C 1 2/c 1'
_atom_sites_solution_hydrogens geom
_atom_sites_solution_primary direct
_atom_sites_solution_secondary difmap
_audit_creation_method SHELXL97
_cell_angle_alpha 90.00
_cell_angle_beta 97.96(3)
_cell_angle_gamma 90.00
_cell_formula_units_Z 4
_cell_length_a 18.428(4)
_cell_length_b 8.0473(16)
_cell_length_c 23.731(5)
_cell_measurement_reflns_used 49338
_cell_measurement_temperature 173(2)
_cell_measurement_theta_max 28.09
_cell_measurement_theta_min 1.73
_cell_volume 3485.3(13)
_computing_cell_refinement 'SMART (Bruker, 2006)'
_computing_data_collection 'SMART (Bruker, 2006)'
_computing_data_reduction 'SAINT-Plus (Bruker, 2006)'
_computing_molecular_graphics 'Crystal Maker (Palmer, 2007)'
_computing_publication_material 'SHELXL97 (Sheldrick, 2008)'
_computing_structure_refinement 'SHELXL97 (Sheldrick, 2008)'
_computing_structure_solution 'SHELXS97 (Sheldrick, 2008)'
_diffrn_ambient_temperature 173(2)
_diffrn_measured_fraction_theta_full 0.999
_diffrn_measured_fraction_theta_max 0.940
_diffrn_measurement_device_type 'Bruker SMART 1K'
_diffrn_measurement_method \w
_diffrn_radiation_monochromator graphite
_diffrn_radiation_source 'fine-focus sealed tube'
_diffrn_radiation_type MoK\a
_diffrn_radiation_wavelength 0.71073
_diffrn_reflns_av_R_equivalents 0.0785
_diffrn_reflns_av_sigmaI/netI 0.0508
_diffrn_reflns_limit_h_max 24
_diffrn_reflns_limit_h_min -20
_diffrn_reflns_limit_k_max 0
_diffrn_reflns_limit_k_min -10
_diffrn_reflns_limit_l_max 31
_diffrn_reflns_limit_l_min -19
_diffrn_reflns_number 49338
_diffrn_reflns_theta_full 25.00
_diffrn_reflns_theta_max 28.09
_diffrn_reflns_theta_min 1.73
_diffrn_standards_number 0
_exptl_absorpt_coefficient_mu 0.633
_exptl_absorpt_correction_T_max 0.939
_exptl_absorpt_correction_T_min 0.833
_exptl_absorpt_correction_type multi-scan
_exptl_absorpt_process_details '(TWINABS; Sheldrick, 2007)'
_exptl_crystal_colour green
_exptl_crystal_density_diffrn 1.470
_exptl_crystal_density_method 'not measured'
_exptl_crystal_description block
_exptl_crystal_F_000 1624
_exptl_crystal_size_max 0.30
_exptl_crystal_size_mid 0.30
_exptl_crystal_size_min 0.10
_refine_diff_density_max 0.843
_refine_diff_density_min -0.605
_refine_ls_extinction_method none
_refine_ls_goodness_of_fit_ref 1.091
_refine_ls_hydrogen_treatment mixed
_refine_ls_matrix_type full
_refine_ls_number_parameters 246
_refine_ls_number_reflns 3998
_refine_ls_number_restraints 10
_refine_ls_restrained_S_all 1.092
_refine_ls_R_factor_all 0.0693
_refine_ls_R_factor_gt 0.0535
_refine_ls_shift/su_max 0.000
_refine_ls_shift/su_mean 0.000
_refine_ls_structure_factor_coef Fsqd
_refine_ls_weighting_details 'calc w = 1/[\s^2^(Fo^2^)+(0.0996P)^2^+4.676P] where P=(Fo^2^+2Fc^2^)/3'
_refine_ls_weighting_scheme calc
_refine_ls_wR_factor_gt 0.1517
_refine_ls_wR_factor_ref 0.1630
_reflns_number_gt 3222
_reflns_number_total 3998
_reflns_threshold_expression I>2\s(I)
_cod_data_source_file pk2132.cif
_cod_data_source_block I
_cod_original_cell_volume 3485.4(12)
_cod_original_sg_symbol_H-M 'C 2/c'
_cod_database_code 2220305
_cod_database_fobs_code 2220305

loop_
_symmetry_equiv_pos_as_xyz
'x, y, z'
'-x, y, -z+1/2'
'x+1/2, y+1/2, z'
'-x+1/2, y+1/2, -z+1/2'
'-x, -y, -z'
'x, -y, z-1/2'
'-x+1/2, -y+1/2, -z'
'x+1/2, -y+1/2, z-1/2'

loop_
_atom_site_type_symbol
_atom_site_label
_atom_site_fract_x
_atom_site_fract_y
_atom_site_fract_z
_atom_site_U_iso_or_equiv
_atom_site_adp_type
_atom_site_calc_flag
_atom_site_refinement_flags
_atom_site_occupancy
Ni Ni1 0.0000 0.68844(6) 0.2500 0.01265(17) Uani d S 1
O O1 -0.10290(10) 0.6794(2) 0.20559(8) 0.0169(4) Uani d . 1
O O1W -0.18013(13) 1.0666(3) 0.04163(11) 0.0386(6) Uani d D 1
H H1WA -0.2030 1.1538 0.0492 0.046 Uiso d RD 1
H H1WB -0.198(2) 0.986(3) 0.0576(16) 0.046 Uiso d D 1
O O2 -0.03894(10) 0.5158(2) 0.30453(7) 0.0163(4) Uani d . 1
O O2W -0.26118(12) 0.8279(3) 0.09768(9) 0.0270(5) Uani d D 1
H H2WA -0.2400(19) 0.746(3) 0.1144(14) 0.032 Uiso d D 1
H H2WB -0.2807(19) 0.888(4) 0.1206(13) 0.032 Uiso d D 1
O O3 -0.20007(10) 0.5600(3) 0.15784(8) 0.0207(4) Uani d . 1
O O3W -0.2449(2) 1.1445(4) -0.06678(12) 0.0712(11) Uani d D 1
H H3WA -0.2253 1.1212 -0.0331 0.085 Uiso d RD 1
H H3WB -0.2620 1.0821 -0.0944 0.085 Uiso d RD 1
O O4 -0.14160(11) 0.4853(3) 0.34207(8) 0.0277(5) Uani d . 1
N N1 0.02492(12) 0.8724(3) 0.19288(9) 0.0151(5) Uani d . 1
N N2 0.08802(13) 1.1902(3) 0.06757(10) 0.0199(5) Uani d D 1
H H2N 0.1351(10) 1.203(4) 0.0737(15) 0.024 Uiso d D 1
N N3 0.00229(14) 1.3886(3) -0.08748(10) 0.0231(5) Uani d . 1
H H3N -0.0118(19) 1.422(5) -0.1199(16) 0.028 Uiso d . 1
C C1 0.07385(18) 1.3998(4) -0.06814(12) 0.0262(7) Uani d . 1
H H1 0.1052 1.4516 -0.0902 0.031 Uiso calc R 1
C C2 0.10115(17) 1.3359(4) -0.01648(12) 0.0236(6) Uani d . 1
H H2 0.1508 1.3467 -0.0031 0.028 Uiso calc R 1
C C3 0.05471(16) 1.2533(4) 0.01689(11) 0.0193(6) Uani d . 1
C C4 -0.01943(16) 1.2421(4) -0.00520(12) 0.0228(6) Uani d . 1
H H4 -0.0521 1.1883 0.0152 0.027 Uiso calc R 1
C C5 -0.04357(17) 1.3111(4) -0.05712(13) 0.0251(6) Uani d . 1
H H5 -0.0930 1.3040 -0.0716 0.030 Uiso calc R 1
C C6 0.09491(14) 0.9063(4) 0.18757(11) 0.0186(6) Uani d . 1
H H6 0.1315 0.8551 0.2126 0.022 Uiso calc R 1
C C7 0.11574(15) 1.0124(4) 0.14740(11) 0.0193(6) Uani d . 1
H H7 0.1651 1.0319 0.1457 0.023 Uiso calc R 1
C C8 0.06220(15) 1.0909(3) 0.10910(11) 0.0169(5) Uani d . 1
C C9 -0.01058(15) 1.0630(4) 0.11588(11) 0.0205(6) Uani d . 1
H H9 -0.0482 1.1167 0.0927 0.025 Uiso calc R 1
C C10 -0.02595(15) 0.9540(4) 0.15780(11) 0.0193(6) Uani d . 1
H H10 -0.0749 0.9364 0.1618 0.023 Uiso calc R 1
C C11 -0.14996(13) 0.5650(3) 0.19920(10) 0.0134(5) Uani d . 1
C C12 -0.14587(14) 0.4205(3) 0.24216(11) 0.0159(5) Uani d . 1
C C13 -0.22274(15) 0.3538(4) 0.24762(12) 0.0220(6) Uani d . 1
H H13A -0.2462 0.3181 0.2110 0.033 Uiso calc R 1
H H13B -0.2513 0.4401 0.2618 0.033 Uiso calc R 1
H H13C -0.2187 0.2615 0.2735 0.033 Uiso calc R 1
C C14 -0.10114(16) 0.2814(4) 0.21810(12) 0.0211(6) Uani d . 1
H H14A -0.1258 0.2466 0.1817 0.032 Uiso calc R 1
H H14B -0.0965 0.1887 0.2438 0.032 Uiso calc R 1
H H14C -0.0533 0.3226 0.2138 0.032 Uiso calc R 1
C C15 -0.10720(14) 0.4782(3) 0.30049(11) 0.0163(5) Uani d . 1

loop_
_atom_site_aniso_label
_atom_site_aniso_U_11
_atom_site_aniso_U_22
_atom_site_aniso_U_33
_atom_site_aniso_U_12
_atom_site_aniso_U_13
_atom_site_aniso_U_23
Ni1 0.0109(3) 0.0145(3) 0.0122(2) 0.000 0.00056(16) 0.000
O1 0.0145(9) 0.0167(10) 0.0186(9) -0.0025(7) -0.0008(7) 0.0019(7)
O1W 0.0325(13) 0.0370(15) 0.0459(15) -0.0012(11) 0.0042(11) 0.0057(11)
O2 0.0152(9) 0.0195(10) 0.0137(9) -0.0010(7) -0.0003(7) 0.0010(7)
O2W 0.0282(12) 0.0304(13) 0.0228(11) 0.0086(9) 0.0044(9) 0.0049(9)
O3 0.0183(10) 0.0239(11) 0.0180(9) -0.0021(8) -0.0049(7) -0.0008(8)
O3W 0.108(3) 0.062(2) 0.0338(15) 0.026(2) -0.0247(16) -0.0222(14)
O4 0.0259(11) 0.0408(14) 0.0175(10) -0.0098(10) 0.0063(8) -0.0048(9)
N1 0.0149(10) 0.0150(11) 0.0157(10) -0.0010(9) 0.0030(8) -0.0010(9)
N2 0.0163(11) 0.0258(13) 0.0168(11) -0.0029(10) -0.0006(9) 0.0077(9)
N3 0.0323(14) 0.0223(13) 0.0134(11) 0.0046(11) -0.0014(10) 0.0017(10)
C1 0.0328(16) 0.0278(17) 0.0188(13) 0.0004(13) 0.0062(11) 0.0050(12)
C2 0.0246(14) 0.0294(16) 0.0169(13) -0.0007(12) 0.0031(11) 0.0023(11)
C3 0.0269(15) 0.0175(14) 0.0134(12) 0.0017(11) 0.0023(10) -0.0004(10)
C4 0.0223(14) 0.0276(16) 0.0179(13) -0.0046(12) 0.0004(11) -0.0013(12)
C5 0.0241(15) 0.0281(16) 0.0218(14) 0.0029(12) -0.0014(11) -0.0055(12)
C6 0.0160(13) 0.0210(15) 0.0174(12) -0.0008(11) -0.0024(10) 0.0023(10)
C7 0.0140(12) 0.0251(15) 0.0182(13) -0.0057(11) 0.0000(10) 0.0007(11)
C8 0.0206(13) 0.0177(14) 0.0126(11) -0.0039(10) 0.0036(10) -0.0009(10)
C9 0.0189(13) 0.0230(15) 0.0197(13) 0.0042(11) 0.0026(10) 0.0040(11)
C10 0.0157(12) 0.0214(15) 0.0209(13) 0.0023(11) 0.0027(10) 0.0009(11)
C11 0.0135(12) 0.0154(13) 0.0115(11) 0.0013(10) 0.0024(9) -0.0035(9)
C12 0.0164(12) 0.0153(13) 0.0155(12) -0.0015(10) 0.0002(9) 0.0020(10)
C13 0.0178(13) 0.0239(15) 0.0235(14) -0.0054(11) 0.0007(11) 0.0007(11)
C14 0.0231(14) 0.0172(14) 0.0223(14) -0.0001(11) 0.0005(11) -0.0022(11)
C15 0.0181(13) 0.0140(13) 0.0161(12) 0.0014(10) -0.0003(10) 0.0029(10)

loop_
_atom_type_symbol
_atom_type_description
_atom_type_scat_dispersion_real
_atom_type_scat_dispersion_imag
_atom_type_scat_source
C C 0.0033 0.0016 'International Tables Vol C Tables 4.2.6.8 and 6.1.1.4'
H H 0.0000 0.0000 'International Tables Vol C Tables 4.2.6.8 and 6.1.1.4'
N N 0.0061 0.0033 'International Tables Vol C Tables 4.2.6.8 and 6.1.1.4'
O O 0.0106 0.0060 'International Tables Vol C Tables 4.2.6.8 and 6.1.1.4'
Ni Ni 0.3393 1.1124 'International Tables Vol C Tables 4.2.6.8 and 6.1.1.4'

loop_
_geom_angle_atom_site_label_1
_geom_angle_atom_site_label_2
_geom_angle_atom_site_label_3
_geom_angle_site_symmetry_1
_geom_angle_site_symmetry_3
_geom_angle
O1 Ni1 O1 . 2 175.89(10)
O1 Ni1 O2 . 2 91.75(7)
O1 Ni1 O2 2 2 85.51(7)
O1 Ni1 O2 . . 85.51(7)
O1 Ni1 O2 2 . 91.75(7)
O2 Ni1 O2 2 . 96.77(11)
O1 Ni1 N1 . 2 95.05(8)
O1 Ni1 N1 2 2 87.85(8)
O2 Ni1 N1 2 2 172.54(8)
O2 Ni1 N1 . 2 86.81(8)
O1 Ni1 N1 . . 87.85(8)
O1 Ni1 N1 2 . 95.05(8)
O2 Ni1 N1 2 . 86.81(8)
O2 Ni1 N1 . . 172.54(8)
N1 Ni1 N1 2 . 90.39(12)
C11 O1 Ni1 . . 131.61(17)
H1WA O1W H1WB . . 108.1
C15 O2 Ni1 . . 121.78(16)
H2WA O2W H2WB . . 111(3)
H3WA O3W H3WB . . 131.1
C10 N1 C6 . . 116.2(2)
C10 N1 Ni1 . . 123.44(18)
C6 N1 Ni1 . . 120.21(18)
C3 N2 C8 . . 132.4(2)
C3 N2 H2N . . 115(2)
C8 N2 H2N . . 112(2)
C1 N3 C5 . . 120.8(3)
C1 N3 H3N . . 118(3)
C5 N3 H3N . . 121(3)
N3 C1 C2 . . 120.5(3)
N3 C1 H1 . . 119.7
C2 C1 H1 . . 119.7
C1 C2 C3 . . 120.5(3)
C1 C2 H2 . . 119.8
C3 C2 H2 . . 119.8
N2 C3 C4 . . 127.0(3)
N2 C3 C2 . . 115.8(3)
C4 C3 C2 . . 117.2(3)
C5 C4 C3 . . 119.4(3)
C5 C4 H4 . . 120.3
C3 C4 H4 . . 120.3
N3 C5 C4 . . 121.5(3)
N3 C5 H5 . . 119.2
C4 C5 H5 . . 119.2
N1 C6 C7 . . 123.8(2)
N1 C6 H6 . . 118.1
C7 C6 H6 . . 118.1
C6 C7 C8 . . 119.5(2)
C6 C7 H7 . . 120.2
C8 C7 H7 . . 120.2
C9 C8 C7 . . 117.2(2)
C9 C8 N2 . . 126.8(2)
C7 C8 N2 . . 115.9(2)
C10 C9 C8 . . 118.8(3)
C10 C9 H9 . . 120.6
C8 C9 H9 . . 120.6
N1 C10 C9 . . 124.3(3)
N1 C10 H10 . . 117.9
C9 C10 H10 . . 117.9
O3 C11 O1 . . 122.6(2)
O3 C11 C12 . . 117.2(2)
O1 C11 C12 . . 120.1(2)
C13 C12 C15 . . 110.3(2)
C13 C12 C11 . . 111.0(2)
C15 C12 C11 . . 110.0(2)
C13 C12 C14 . . 108.9(2)
C15 C12 C14 . . 110.3(2)
C11 C12 C14 . . 106.4(2)
C12 C13 H13A . . 109.5
C12 C13 H13B . . 109.5
H13A C13 H13B . . 109.5
C12 C13 H13C . . 109.5
H13A C13 H13C . . 109.5
H13B C13 H13C . . 109.5
C12 C14 H14A . . 109.5
C12 C14 H14B . . 109.5
H14A C14 H14B . . 109.5
C12 C14 H14C . . 109.5
H14A C14 H14C . . 109.5
H14B C14 H14C . . 109.5
O4 C15 O2 . . 122.0(2)
O4 C15 C12 . . 120.2(2)
O2 C15 C12 . . 117.7(2)

loop_
_geom_bond_atom_site_label_1
_geom_bond_atom_site_label_2
_geom_bond_site_symmetry_2
_geom_bond_distance
Ni1 O1 . 2.0392(19)
Ni1 O1 2 2.0392(19)
Ni1 O2 2 2.0920(19)
Ni1 O2 . 2.0921(19)
Ni1 N1 2 2.100(2)
Ni1 N1 . 2.100(2)
O1 C11 . 1.259(3)
O1W H1WA . 0.8506
O1W H1WB . 0.840(18)
O2 C15 . 1.284(3)
O2W H2WA . 0.840(18)
O2W H2WB . 0.844(18)
O3 C11 . 1.252(3)
O3W H3WA . 0.8502
O3W H3WB . 0.8499
O4 C15 . 1.246(3)
N1 C10 . 1.337(3)
N1 C6 . 1.341(3)
N2 C3 . 1.370(3)
N2 C8 . 1.402(3)
N2 H2N . 0.866(18)
N3 C1 . 1.338(4)
N3 C5 . 1.338(4)
N3 H3N . 0.82(4)
C1 C2 . 1.360(4)
C1 H1 . 0.9300
C2 C3 . 1.410(4)
C2 H2 . 0.9300
C3 C4 . 1.397(4)
C4 C5 . 1.368(4)
C4 H4 . 0.9300
C5 H5 . 0.9300
C6 C7 . 1.373(4)
C6 H6 . 0.9300
C7 C8 . 1.396(4)
C7 H7 . 0.9300
C8 C9 . 1.391(4)
C9 C10 . 1.385(4)
C9 H9 . 0.9300
C10 H10 . 0.9300
C11 C12 . 1.541(4)
C12 C13 . 1.537(4)
C12 C15 . 1.538(4)
C12 C14 . 1.545(4)
C13 H13A . 0.9600
C13 H13B . 0.9600
C13 H13C . 0.9600
C14 H14A . 0.9600
C14 H14B . 0.9600
C14 H14C . 0.9600

loop_
_geom_hbond_atom_site_label_D
_geom_hbond_atom_site_label_H
_geom_hbond_atom_site_label_A
_geom_hbond_site_symmetry_A
_geom_hbond_distance_DH
_geom_hbond_distance_HA
_geom_hbond_distance_DA
_geom_hbond_angle_DHA
_geom_hbond_publ_flag
O1W H1WA O3W 7_475 0.85 1.96 2.811(4) 179.6 y
O1W H1WB O2W . 0.840(18) 2.05(2) 2.870(3) 166(4) y
O2W H2WA O3 . 0.840(18) 1.904(19) 2.741(3) 174(4) y
O2W H2WB O4 4_455 0.844(18) 1.95(2) 2.751(3) 158(4) y
O3W H3WA O1W . 0.85 1.90 2.754(4) 179.0 y
O3W H3WB O3 7_465 0.85 1.94 2.793(3) 179.2 y
N2 H2N O2W 3 0.866(18) 2.16(2) 2.985(3) 158(3) y
N3 H3N O2 6_575 0.82(4) 1.86(4) 2.683(3) 176(4) y

loop_
_geom_torsion_atom_site_label_1
_geom_torsion_atom_site_label_2
_geom_torsion_atom_site_label_3
_geom_torsion_atom_site_label_4
_geom_torsion_site_symmetry_1
_geom_torsion
O1 Ni1 O1 C11 2 18.9(2)
O2 Ni1 O1 C11 2 67.1(2)
O2 Ni1 O1 C11 . -29.5(2)
N1 Ni1 O1 C11 2 -115.9(2)
N1 Ni1 O1 C11 . 153.9(2)
O1 Ni1 O2 C15 . -9.1(2)
O1 Ni1 O2 C15 2 174.0(2)
O2 Ni1 O2 C15 2 -100.3(2)
N1 Ni1 O2 C15 2 86.2(2)
N1 Ni1 O2 C15 . 18.1(7)
O1 Ni1 N1 C10 . 15.1(2)
O1 Ni1 N1 C10 2 -167.8(2)
O2 Ni1 N1 C10 2 107.0(2)
O2 Ni1 N1 C10 . -12.0(7)
N1 Ni1 N1 C10 2 -80.0(2)
O1 Ni1 N1 C6 . -160.7(2)
O1 Ni1 N1 C6 2 16.4(2)
O2 Ni1 N1 C6 2 -68.9(2)
O2 Ni1 N1 C6 . 172.2(5)
N1 Ni1 N1 C6 2 104.2(2)
C5 N3 C1 C2 . -1.6(5)
N3 C1 C2 C3 . 1.6(5)
C8 N2 C3 C4 . 5.0(5)
C8 N2 C3 C2 . -174.0(3)
C1 C2 C3 N2 . 178.5(3)
C1 C2 C3 C4 . -0.6(4)
N2 C3 C4 C5 . -179.3(3)
C2 C3 C4 C5 . -0.3(4)
C1 N3 C5 C4 . 0.6(5)
C3 C4 C5 N3 . 0.3(5)
C10 N1 C6 C7 . -2.8(4)
Ni1 N1 C6 C7 . 173.3(2)
N1 C6 C7 C8 . -0.3(4)
C6 C7 C8 C9 . 3.3(4)
C6 C7 C8 N2 . -176.7(3)
C3 N2 C8 C9 . -17.2(5)
C3 N2 C8 C7 . 162.8(3)
C7 C8 C9 C10 . -3.2(4)
N2 C8 C9 C10 . 176.8(3)
C6 N1 C10 C9 . 2.9(4)
Ni1 N1 C10 C9 . -173.1(2)
C8 C9 C10 N1 . 0.1(4)
Ni1 O1 C11 O3 . -157.24(19)
Ni1 O1 C11 C12 . 20.7(3)
O3 C11 C12 C13 . -32.9(3)
O1 C11 C12 C13 . 149.1(2)
O3 C11 C12 C15 . -155.2(2)
O1 C11 C12 C15 . 26.7(3)
O3 C11 C12 C14 . 85.4(3)
O1 C11 C12 C14 . -92.7(3)
Ni1 O2 C15 O4 . -127.2(2)
Ni1 O2 C15 C12 . 53.7(3)
C13 C12 C15 O4 . -8.5(4)
C11 C12 C15 O4 . 114.2(3)
C14 C12 C15 O4 . -128.8(3)
C13 C12 C15 O2 . 170.6(2)
C11 C12 C15 O2 . -66.6(3)
C14 C12 C15 O2 . 50.3(3)
